data_2216912
loop_
_publ_author_name
'Yun-Peng Diao'
'Yu-Hong Zhen'
'Xu Han'
'Sa Deng'

_publ_section_title
;
 3,5-Dihydroxy-<i>N</i>'-[(2-hydroxy-1-naphthyl)methylene]benzohydrazide
;
_journal_coeditor_code BI2266
_journal_issue 1
_journal_name_full 'Acta Crystallographica Section E'
_journal_page_first o101
_journal_page_last o101
_journal_paper_doi 10.1107/S1600536807062861
_journal_volume 64
_journal_year 2008
_chemical_formula_iupac 'C18 H14 N2 O4'
_chemical_formula_moiety 'C18 H14 N2 O4'
_chemical_formula_sum 'C18 H14 N2 O4'
_chemical_formula_weight 322.31
_chemical_name_systematic
;
3,5-Dihydroxy-N'-[(2-hydroxy-1-naphthyl)methylene]benzohydrazide
;
_space_group_IT_number 61
_symmetry_cell_setting orthorhombic
_symmetry_space_group_name_Hall '-P 2ac 2ab'
_symmetry_space_group_name_H-M 'P b c a'
_atom_sites_solution_hydrogens geom
_atom_sites_solution_primary direct
_atom_sites_solution_secondary difmap
_cell_angle_alpha 90.00
_cell_angle_beta 90.00
_cell_angle_gamma 90.00
_cell_formula_units_Z 8
_cell_length_a 13.354(3)
_cell_length_b 14.133(3)
_cell_length_c 15.077(3)
_cell_measurement_reflns_used 5426
_cell_measurement_temperature 298(2)
_cell_measurement_theta_max 27.8
_cell_measurement_theta_min 2.4
_cell_volume 2845.5(10)
_computing_cell_refinement 'SAINT (Bruker, 2000)'
_computing_data_collection 'SMART (Bruker, 2000)'
_computing_data_reduction 'SAINT (Bruker, 2000)'
_computing_molecular_graphics 'SHELXTL (Bruker, 2000)'
_computing_publication_material 'SHELXTL (Bruker, 2000)'
_computing_structure_refinement 'SHELXTL (Bruker, 2000)'
_computing_structure_solution 'SHELXTL (Bruker, 2000)'
_diffrn_ambient_temperature 298(2)
_diffrn_measured_fraction_theta_full 1.000
_diffrn_measured_fraction_theta_max 1.000
_diffrn_measurement_device_type 'Bruker SMART CCD'
_diffrn_measurement_method \w
_diffrn_radiation_monochromator graphite
_diffrn_radiation_source 'fine-focus sealed tube'
_diffrn_radiation_type MoK\a
_diffrn_radiation_wavelength 0.71073
_diffrn_reflns_av_R_equivalents 0.0247
_diffrn_reflns_av_sigmaI/netI 0.0206
_diffrn_reflns_limit_h_max 15
_diffrn_reflns_limit_h_min -16
_diffrn_reflns_limit_k_max 11
_diffrn_reflns_limit_k_min -17
_diffrn_reflns_limit_l_max 15
_diffrn_reflns_limit_l_min -18
_diffrn_reflns_number 15775
_diffrn_reflns_theta_full 26.50
_diffrn_reflns_theta_max 26.50
_diffrn_reflns_theta_min 2.50
_diffrn_standards_number 0
_exptl_absorpt_coefficient_mu 0.108
_exptl_absorpt_correction_T_max 0.9714
_exptl_absorpt_correction_T_min 0.9683
_exptl_absorpt_correction_type multi-scan
_exptl_absorpt_process_details '(SADABS; Bruker, 2000)'
_exptl_crystal_colour yellow
_exptl_crystal_density_diffrn 1.505
_exptl_crystal_density_method 'not measured'
_exptl_crystal_description block
_exptl_crystal_F_000 1344
_exptl_crystal_size_max 0.30
_exptl_crystal_size_mid 0.28
_exptl_crystal_size_min 0.27
_refine_diff_density_max 0.195
_refine_diff_density_min -0.191
_refine_ls_extinction_method none
_refine_ls_goodness_of_fit_ref 1.034
_refine_ls_hydrogen_treatment mixed
_refine_ls_matrix_type full
_refine_ls_number_parameters 223
_refine_ls_number_reflns 2949
_refine_ls_number_restraints 1
_refine_ls_restrained_S_all 1.034
_refine_ls_R_factor_all 0.0467
_refine_ls_R_factor_gt 0.0378
_refine_ls_shift/su_max 0.001
_refine_ls_shift/su_mean 0.000
_refine_ls_structure_factor_coef Fsqd
_refine_ls_weighting_details 'calc w=1/[\s^2^(Fo^2^)+(0.0562P)^2^+0.7945P] where P=(Fo^2^+2Fc^2^)/3'
_refine_ls_weighting_scheme calc
_refine_ls_wR_factor_gt 0.1021
_refine_ls_wR_factor_ref 0.1104
_reflns_number_gt 2433
_reflns_number_total 2949
_reflns_threshold_expression I>2\s(I)
_cod_data_source_file bi2266.cif
_cod_data_source_block I
_cod_database_code 2216912
_cod_database_fobs_code 2216912

loop_
_symmetry_equiv_pos_as_xyz
'x, y, z'
'-x+1/2, -y, z+1/2'
'-x, y+1/2, -z+1/2'
'x+1/2, -y+1/2, -z'
'-x, -y, -z'
'x-1/2, y, -z-1/2'
'x, -y-1/2, z-1/2'
'-x-1/2, y-1/2, z'

loop_
_atom_site_type_symbol
_atom_site_label
_atom_site_fract_x
_atom_site_fract_y
_atom_site_fract_z
_atom_site_U_iso_or_equiv
_atom_site_adp_type
_atom_site_calc_flag
_atom_site_refinement_flags
_atom_site_occupancy
O O1 0.70957(9) -0.44067(6) 0.65672(7) 0.0446(3) Uani d . 1
H H1 0.6882 -0.4716 0.6987 0.067 Uiso calc R 1
O O2 0.64726(9) -0.17869(7) 0.84818(6) 0.0425(3) Uani d . 1
H H2 0.6418 -0.2214 0.8847 0.064 Uiso calc R 1
O O3 0.61626(10) -0.17124(7) 0.45805(7) 0.0468(3) Uani d . 1
O O4 0.61263(10) 0.02287(7) 0.29946(7) 0.0486(3) Uani d . 1
H H4 0.6170 -0.0031 0.3480 0.073 Uiso calc R 1
N N1 0.64522(10) -0.04149(8) 0.53870(8) 0.0359(3) Uani d D 1
N N2 0.62939(10) 0.01212(8) 0.46461(8) 0.0363(3) Uani d . 1
C C1 0.65842(10) -0.19422(9) 0.60952(9) 0.0308(3) Uani d . 1
C C2 0.67691(11) -0.28981(9) 0.59712(9) 0.0336(3) Uani d . 1
H H2A 0.6811 -0.3150 0.5402 0.040 Uiso calc R 1
C C3 0.68890(11) -0.34676(9) 0.67002(9) 0.0320(3) Uani d . 1
C C4 0.68089(11) -0.31096(9) 0.75469(9) 0.0317(3) Uani d . 1
H H4A 0.6893 -0.3504 0.8035 0.038 Uiso calc R 1
C C5 0.66031(10) -0.21629(9) 0.76661(9) 0.0308(3) Uani d . 1
C C6 0.65109(10) -0.15717(9) 0.69414(9) 0.0317(3) Uani d . 1
H H6 0.6400 -0.0928 0.7022 0.038 Uiso calc R 1
C C7 0.63939(11) -0.13645(9) 0.52904(9) 0.0330(3) Uani d . 1
C C8 0.62525(11) 0.10148(9) 0.47179(9) 0.0329(3) Uani d . 1
H H8 0.6324 0.1299 0.5271 0.040 Uiso calc R 1
C C9 0.60931(10) 0.15896(9) 0.39384(9) 0.0306(3) Uani d . 1
C C10 0.60344(11) 0.11717(10) 0.31095(9) 0.0350(3) Uani d . 1
C C11 0.58622(12) 0.17008(11) 0.23410(10) 0.0423(4) Uani d . 1
H H11 0.5823 0.1401 0.1793 0.051 Uiso calc R 1
C C12 0.57537(12) 0.26432(11) 0.23968(10) 0.0428(4) Uani d . 1
H H12 0.5621 0.2988 0.1885 0.051 Uiso calc R 1
C C13 0.58356(11) 0.31214(10) 0.32116(10) 0.0373(3) Uani d . 1
C C14 0.57676(13) 0.41122(11) 0.32600(12) 0.0503(4) Uani d . 1
H H14 0.5644 0.4457 0.2746 0.060 Uiso calc R 1
C C15 0.58771(15) 0.45740(11) 0.40359(14) 0.0577(5) Uani d . 1
H H15 0.5848 0.5231 0.4053 0.069 Uiso calc R 1
C C16 0.60341(14) 0.40619(11) 0.48111(13) 0.0540(5) Uani d . 1
H H16 0.6103 0.4380 0.5347 0.065 Uiso calc R 1
C C17 0.60877(12) 0.30993(10) 0.47952(11) 0.0433(4) Uani d . 1
H H17 0.6182 0.2770 0.5323 0.052 Uiso calc R 1
C C18 0.60030(10) 0.25964(9) 0.39969(10) 0.0325(3) Uani d . 1
H H1A 0.6770(14) -0.0170(14) 0.5862(10) 0.080 Uiso d D 1

loop_
_atom_site_aniso_label
_atom_site_aniso_U_11
_atom_site_aniso_U_22
_atom_site_aniso_U_33
_atom_site_aniso_U_12
_atom_site_aniso_U_13
_atom_site_aniso_U_23
O1 0.0747(8) 0.0223(5) 0.0367(6) 0.0096(5) 0.0150(5) 0.0020(4)
O2 0.0740(8) 0.0276(5) 0.0261(5) 0.0017(5) 0.0004(5) -0.0018(4)
O3 0.0836(9) 0.0298(5) 0.0271(5) -0.0008(5) -0.0043(5) -0.0024(4)
O4 0.0827(9) 0.0315(6) 0.0316(6) 0.0044(5) -0.0025(6) -0.0048(4)
N1 0.0559(8) 0.0243(6) 0.0275(6) 0.0007(5) -0.0070(5) 0.0027(5)
N2 0.0542(8) 0.0258(6) 0.0290(6) 0.0012(5) -0.0034(5) 0.0028(5)
C1 0.0384(7) 0.0249(6) 0.0291(7) 0.0001(5) 0.0015(5) 0.0017(5)
C2 0.0453(8) 0.0275(7) 0.0280(7) 0.0016(6) 0.0047(6) -0.0022(5)
C3 0.0388(7) 0.0219(6) 0.0352(7) 0.0032(5) 0.0054(6) -0.0003(5)
C4 0.0396(7) 0.0267(6) 0.0288(7) 0.0019(5) 0.0017(6) 0.0042(5)
C5 0.0380(7) 0.0269(6) 0.0275(7) -0.0019(5) 0.0007(5) -0.0027(5)
C6 0.0413(8) 0.0224(6) 0.0315(7) 0.0010(5) 0.0006(6) -0.0010(5)
C7 0.0445(8) 0.0257(6) 0.0288(7) 0.0014(6) 0.0020(6) -0.0011(5)
C8 0.0434(8) 0.0262(6) 0.0292(7) 0.0011(5) -0.0024(6) -0.0012(5)
C9 0.0348(7) 0.0255(6) 0.0315(7) 0.0011(5) -0.0005(5) 0.0021(5)
C10 0.0408(8) 0.0318(7) 0.0324(7) 0.0021(6) 0.0004(6) 0.0007(6)
C11 0.0500(9) 0.0474(9) 0.0296(8) 0.0016(7) -0.0006(6) 0.0010(6)
C12 0.0463(8) 0.0475(9) 0.0346(8) 0.0041(7) 0.0014(7) 0.0164(7)
C13 0.0350(7) 0.0335(7) 0.0435(8) 0.0025(6) 0.0041(6) 0.0101(6)
C14 0.0563(10) 0.0338(8) 0.0607(11) 0.0060(7) 0.0075(8) 0.0189(7)
C15 0.0718(12) 0.0246(7) 0.0767(13) 0.0041(7) 0.0076(10) 0.0062(8)
C16 0.0724(12) 0.0295(8) 0.0602(11) 0.0032(7) -0.0002(9) -0.0059(7)
C17 0.0588(10) 0.0289(7) 0.0422(9) 0.0034(6) -0.0019(7) -0.0004(6)
C18 0.0337(7) 0.0261(7) 0.0378(8) 0.0016(5) 0.0015(6) 0.0040(6)

loop_
_atom_type_symbol
_atom_type_description
_atom_type_scat_dispersion_real
_atom_type_scat_dispersion_imag
_atom_type_scat_source
C C 0.0033 0.0016 'International Tables Vol C Tables 4.2.6.8 and 6.1.1.4'
H H 0.0000 0.0000 'International Tables Vol C Tables 4.2.6.8 and 6.1.1.4'
N N 0.0061 0.0033 'International Tables Vol C Tables 4.2.6.8 and 6.1.1.4'
O O 0.0106 0.0060 'International Tables Vol C Tables 4.2.6.8 and 6.1.1.4'

loop_
_geom_angle_atom_site_label_1
_geom_angle_atom_site_label_2
_geom_angle_atom_site_label_3
_geom_angle
C3 O1 H1 109.5
C5 O2 H2 109.5
C10 O4 H4 109.5
C7 N1 N2 116.97(11)
C7 N1 H1A 119.6(14)
N2 N1 H1A 120.6(14)
C8 N2 N1 119.28(12)
C6 C1 C2 120.41(12)
C6 C1 C7 122.26(12)
C2 C1 C7 117.16(12)
C3 C2 C1 118.99(12)
C3 C2 H2A 120.5
C1 C2 H2A 120.5
O1 C3 C2 118.34(12)
O1 C3 C4 120.46(12)
C2 C3 C4 121.20(12)
C3 C4 C5 119.55(12)
C3 C4 H4A 120.2
C5 C4 H4A 120.2
O2 C5 C4 121.77(12)
O2 C5 C6 118.08(12)
C4 C5 C6 120.15(12)
C5 C6 C1 119.64(12)
C5 C6 H6 120.2
C1 C6 H6 120.2
O3 C7 N1 120.67(12)
O3 C7 C1 122.67(12)
N1 C7 C1 116.62(12)
N2 C8 C9 119.79(13)
N2 C8 H8 120.1
C9 C8 H8 120.1
C10 C9 C18 118.36(12)
C10 C9 C8 120.20(12)
C18 C9 C8 121.44(12)
O4 C10 C9 122.13(12)
O4 C10 C11 115.90(13)
C9 C10 C11 121.96(13)
C12 C11 C10 119.77(14)
C12 C11 H11 120.1
C10 C11 H11 120.1
C11 C12 C13 121.54(13)
C11 C12 H12 119.2
C13 C12 H12 119.2
C14 C13 C12 121.28(14)
C14 C13 C18 119.30(15)
C12 C13 C18 119.42(13)
C15 C14 C13 121.38(15)
C15 C14 H14 119.3
C13 C14 H14 119.3
C14 C15 C16 119.60(15)
C14 C15 H15 120.2
C16 C15 H15 120.2
C17 C16 C15 120.85(17)
C17 C16 H16 119.6
C15 C16 H16 119.6
C16 C17 C18 121.13(15)
C16 C17 H17 119.4
C18 C17 H17 119.4
C17 C18 C13 117.72(13)
C17 C18 C9 123.38(13)
C13 C18 C9 118.90(13)

loop_
_geom_bond_atom_site_label_1
_geom_bond_atom_site_label_2
_geom_bond_distance
O1 C3 1.3704(15)
O1 H1 0.820
O2 C5 1.3511(15)
O2 H2 0.820
O3 C7 1.2177(17)
O4 C10 1.3496(17)
O4 H4 0.820
N1 C7 1.3521(17)
N1 N2 1.3661(16)
N1 H1A 0.903(9)
N2 C8 1.2688(17)
C1 C6 1.3826(19)
C1 C2 1.3859(18)
C1 C7 1.4845(18)
C2 C3 1.3716(19)
C2 H2A 0.930
C3 C4 1.3774(19)
C4 C5 1.3776(17)
C4 H4A 0.930
C5 C6 1.3810(18)
C6 H6 0.930
C8 C9 1.4445(18)
C8 H8 0.930
C9 C10 1.3845(19)
C9 C18 1.4307(18)
C10 C11 1.398(2)
C11 C12 1.342(2)
C11 H11 0.930
C12 C13 1.406(2)
C12 H12 0.930
C13 C14 1.405(2)
C13 C18 1.4150(19)
C14 C15 1.348(3)
C14 H14 0.930
C15 C16 1.391(3)
C15 H15 0.930
C16 C17 1.363(2)
C16 H16 0.930
C17 C18 1.402(2)
C17 H17 0.930

loop_
_geom_hbond_atom_site_label_D
_geom_hbond_atom_site_label_H
_geom_hbond_atom_site_label_A
_geom_hbond_site_symmetry_A
_geom_hbond_distance_DH
_geom_hbond_distance_HA
_geom_hbond_distance_DA
_geom_hbond_angle_DHA
O1 H1 O4 7_556 0.82 1.96 2.7671(15) 166.6
O2 H2 O3 7_556 0.82 1.91 2.7227(15) 171.8
O4 H4 N2 . 0.82 1.78 2.5046(16) 146.5
N1 H1A O1 8_765 0.903(9) 2.141(12) 2.9929(16) 157.0(19)

loop_
_cod_related_entry_id
_cod_related_entry_database
_cod_related_entry_code
1 ChemSpider 21195892
